data_7132253
loop_
_publ_author_name
'Ghorai, Debraj'
'Das, Kanak Kanti'
'Panda, Santanu &#x200B;'

_publ_section_title
;
 Carbonyl Group Directed Synthesis of 3-Boryl-3-Substituted Vinyl
 Oxindoles and Tetrasubstituted \b-Borylenones
;
_journal_name_full 'Chemical Communications'
_journal_paper_doi 10.1039/D3CC04788A
_journal_year 2023
_chemical_formula_moiety 'C20 H28 B N O4'
_chemical_formula_sum 'C20 H28 B N O4'
_chemical_formula_weight 357.24
_space_group_crystal_system orthorhombic
_space_group_IT_number 61
_space_group_name_Hall '-P 2ac 2ab'
_space_group_name_H-M_alt 'P b c a'
_atom_sites_solution_hydrogens geom
_audit_creation_method SHELXL-2018/3
_audit_update_record
;
2023-06-01 deposited with the CCDC.	2023-10-23 downloaded from the CCDC.
;
_cell_angle_alpha 90
_cell_angle_beta 90
_cell_angle_gamma 90
_cell_formula_units_Z 8
_cell_length_a 8.6631(4)
_cell_length_b 13.5282(6)
_cell_length_c 35.3230(15)
_cell_measurement_reflns_used 9969
_cell_measurement_temperature 296(2)
_cell_measurement_theta_max 26.30
_cell_measurement_theta_min 2.31
_cell_volume 4139.7(3)
_computing_cell_refinement 'APEX3/SAINT (Bruker, 2016)'
_computing_data_collection 'APEX3 (Bruker, 2016)'
_computing_data_reduction 'SAINT/XPREP (Bruker, 2016)'
_computing_molecular_graphics 'ORTEP3 (Farrugia, 1997)'
_computing_publication_material 'SHELXL-2018/3 (Sheldrick, 2018)'
_computing_structure_refinement 'SHELXL-2018/3 (Sheldrick, 2018)'
_computing_structure_solution 'SHELXT-2018/2 (Sheldrick, 2018)'
_diffrn_ambient_temperature 296(2)
_diffrn_measured_fraction_theta_full 1.000
_diffrn_measured_fraction_theta_max 1.000
_diffrn_measurement_device_type 'Bruker D8 VENTURE diffractometer with PHOTON II detector'
_diffrn_measurement_method '\w and \f scan'
_diffrn_radiation_source 'fine-focus sealed tube'
_diffrn_radiation_type MoK\a
_diffrn_radiation_wavelength 0.71073
_diffrn_reflns_av_R_equivalents 0.0881
_diffrn_reflns_av_unetI/netI 0.0306
_diffrn_reflns_Laue_measured_fraction_full 1.000
_diffrn_reflns_Laue_measured_fraction_max 1.000
_diffrn_reflns_limit_h_max 10
_diffrn_reflns_limit_h_min -10
_diffrn_reflns_limit_k_max 16
_diffrn_reflns_limit_k_min -15
_diffrn_reflns_limit_l_max 42
_diffrn_reflns_limit_l_min -42
_diffrn_reflns_number 72526
_diffrn_reflns_point_group_measured_fraction_full 1.000
_diffrn_reflns_point_group_measured_fraction_max 1.000
_diffrn_reflns_theta_full 25.242
_diffrn_reflns_theta_max 25.497
_diffrn_reflns_theta_min 2.306
_exptl_absorpt_coefficient_mu 0.078
_exptl_absorpt_correction_T_max 0.7454
_exptl_absorpt_correction_T_min 0.6521
_exptl_absorpt_correction_type multi-scan
_exptl_absorpt_process_details 'SADABS (Bruker, 2016)'
_exptl_crystal_colour colourless
_exptl_crystal_density_diffrn 1.146
_exptl_crystal_description block
_exptl_crystal_F_000 1536
_exptl_crystal_size_max 0.350
_exptl_crystal_size_mid 0.250
_exptl_crystal_size_min 0.150
_refine_diff_density_max 0.214
_refine_diff_density_min -0.176
_refine_diff_density_rms 0.040
_refine_ls_extinction_coef 0.0016(4)
_refine_ls_extinction_expression Fc^*^=kFc[1+0.001xFc^2^\l^3^/sin(2\q)]^-1/4^
_refine_ls_extinction_method 'SHELXL-2018/3 (Sheldrick 2018)'
_refine_ls_goodness_of_fit_ref 1.122
_refine_ls_hydrogen_treatment constr
_refine_ls_matrix_type full
_refine_ls_number_parameters 244
_refine_ls_number_reflns 3861
_refine_ls_number_restraints 0
_refine_ls_restrained_S_all 1.122
_refine_ls_R_factor_all 0.0885
_refine_ls_R_factor_gt 0.0677
_refine_ls_shift/su_max 0.006
_refine_ls_shift/su_mean 0.000
_refine_ls_structure_factor_coef Fsqd
_refine_ls_weighting_details 'w=1/[\s^2^(Fo^2^)+(0.0613P)^2^+3.2059P] where P=(Fo^2^+2Fc^2^)/3'
_refine_ls_weighting_scheme calc
_refine_ls_wR_factor_gt 0.1685
_refine_ls_wR_factor_ref 0.1817
_reflns_Friedel_coverage 0.000
_reflns_number_gt 2894
_reflns_number_total 3861
_reflns_threshold_expression 'I > 2\s(I)'
_cod_data_source_file d3cc04788a2.cif
_cod_data_source_block SP_DG_222
_cod_database_code 7132253
_shelx_shelxl_version_number 2018/3
_shelx_space_group_comment
;
The symmetry employed for this shelxl refinement is uniquely defined
by the following loop, which should always be used as a source of
symmetry information in preference to the above space-group names.
They are only intended as comments.
;
_shelx_estimated_absorpt_t_min 0.973
_shelx_estimated_absorpt_t_max 0.988

loop_
_space_group_symop_operation_xyz
'x, y, z'
'x+1/2, -y+1/2, -z'
'-x, y+1/2, -z+1/2'
'-x+1/2, -y, z+1/2'
'-x, -y, -z'
'-x-1/2, y-1/2, z'
'x, -y-1/2, z-1/2'
'x-1/2, y, -z-1/2'

loop_
_atom_site_label
_atom_site_type_symbol
_atom_site_fract_x
_atom_site_fract_y
_atom_site_fract_z
_atom_site_U_iso_or_equiv
_atom_site_adp_type
_atom_site_occupancy
_atom_site_site_symmetry_order
_atom_site_calc_flag
_atom_site_refinement_flags_posn
_atom_site_refinement_flags_adp
_atom_site_refinement_flags_occupancy
_atom_site_disorder_assembly
_atom_site_disorder_group
C1 C 0.5671(3) 0.62622(18) 0.49892(7) 0.0412(6) Uani 1 1 d . . . . .
C2 C 0.5686(3) 0.6250(2) 0.53765(7) 0.0483(7) Uani 1 1 d . . . . .
H2 H 0.661202 0.618251 0.550729 0.058 Uiso 1 1 calc R U . . .
C3 C 0.4299(3) 0.6339(2) 0.55726(8) 0.0512(7) Uani 1 1 d . . . . .
H3 H 0.429428 0.633031 0.583582 0.061 Uiso 1 1 calc R U . . .
C4 C 0.2927(3) 0.64399(19) 0.53760(7) 0.0468(6) Uani 1 1 d . . . . .
C5 C 0.2914(3) 0.64589(19) 0.49811(7) 0.0445(6) Uani 1 1 d . . . . .
H5 H 0.198721 0.653152 0.485129 0.053 Uiso 1 1 calc R U . . .
C6 C 0.4284(3) 0.63694(17) 0.47832(7) 0.0397(6) Uani 1 1 d . . . . .
C7 C 0.4700(3) 0.62874(18) 0.43804(7) 0.0413(6) Uani 1 1 d . . . . .
C8 C 0.6409(3) 0.61240(18) 0.43746(7) 0.0424(6) Uani 1 1 d . . . . .
C9 C 0.8513(3) 0.5992(2) 0.48467(8) 0.0556(7) Uani 1 1 d . . . . .
H9A H 0.915875 0.603342 0.462647 0.083 Uiso 1 1 calc R U . . .
H9B H 0.863293 0.535477 0.496230 0.083 Uiso 1 1 calc R U . . .
H9C H 0.880497 0.649710 0.502385 0.083 Uiso 1 1 calc R U . . .
C10 C 0.1446(4) 0.6461(2) 0.59469(8) 0.0685(9) Uani 1 1 d . . . . .
H10A H 0.184393 0.583408 0.602865 0.103 Uiso 1 1 calc R U . . .
H10B H 0.039809 0.653091 0.603098 0.103 Uiso 1 1 calc R U . . .
H10C H 0.206218 0.698279 0.605227 0.103 Uiso 1 1 calc R U . . .
C11 C 0.3927(3) 0.6308(2) 0.40500(7) 0.0467(6) Uani 1 1 d . . . . .
C12 C 0.2206(3) 0.6509(2) 0.40227(8) 0.0594(8) Uani 1 1 d . . . . .
H12 H 0.188174 0.681045 0.426211 0.071 Uiso 1 1 calc R U . . .
C13 C 0.1813(4) 0.7228(3) 0.37082(10) 0.0902(12) Uani 1 1 d . . . . .
H13A H 0.237034 0.783350 0.374561 0.135 Uiso 1 1 calc R U . . .
H13B H 0.072402 0.736095 0.371116 0.135 Uiso 1 1 calc R U . . .
H13C H 0.209374 0.694547 0.346867 0.135 Uiso 1 1 calc R U . . .
C14 C 0.1331(4) 0.5545(3) 0.39794(12) 0.0928(12) Uani 1 1 d . . . . .
H14A H 0.166721 0.521445 0.375349 0.139 Uiso 1 1 calc R U . . .
H14B H 0.024537 0.567977 0.396232 0.139 Uiso 1 1 calc R U . . .
H14C H 0.152704 0.513142 0.419482 0.139 Uiso 1 1 calc R U . . .
C15 C 0.6016(4) 0.6160(3) 0.31028(8) 0.0711(9) Uani 1 1 d . . . . .
C16 C 0.5639(6) 0.6672(4) 0.27340(10) 0.1095(15) Uani 1 1 d . . . . .
H16A H 0.454589 0.677887 0.271772 0.164 Uiso 1 1 calc R U . . .
H16B H 0.596921 0.626706 0.252617 0.164 Uiso 1 1 calc R U . . .
H16C H 0.616442 0.729688 0.272395 0.164 Uiso 1 1 calc R U . . .
C17 C 0.7742(4) 0.6207(4) 0.31785(11) 0.1002(14) Uani 1 1 d . . . . .
H17A H 0.806277 0.688494 0.319351 0.150 Uiso 1 1 calc R U . . .
H17B H 0.828639 0.588446 0.297640 0.150 Uiso 1 1 calc R U . . .
H17C H 0.796827 0.588001 0.341329 0.150 Uiso 1 1 calc R U . . .
C18 C 0.5337(4) 0.5112(3) 0.31504(9) 0.0755(10) Uani 1 1 d . . . . .
C19 C 0.3828(6) 0.4946(4) 0.29324(12) 0.1267(19) Uani 1 1 d . . . . .
H19A H 0.328800 0.439190 0.303880 0.190 Uiso 1 1 calc R U . . .
H19B H 0.405746 0.481517 0.267127 0.190 Uiso 1 1 calc R U . . .
H19C H 0.319537 0.552615 0.295077 0.190 Uiso 1 1 calc R U . . .
C20 C 0.6415(7) 0.4255(4) 0.30759(12) 0.1231(18) Uani 1 1 d . . . . .
H20A H 0.733816 0.433627 0.322298 0.185 Uiso 1 1 calc R U . . .
H20B H 0.667486 0.423783 0.281178 0.185 Uiso 1 1 calc R U . . .
H20C H 0.591668 0.364824 0.314555 0.185 Uiso 1 1 calc R U . . .
N1 N 0.6911(2) 0.61316(16) 0.47371(6) 0.0437(5) Uani 1 1 d . . . . .
O1 O 0.7205(2) 0.60131(16) 0.40901(5) 0.0584(6) Uani 1 1 d . . . . .
O2 O 0.1497(2) 0.65136(16) 0.55434(5) 0.0601(6) Uani 1 1 d . . . . .
O3 O 0.4903(3) 0.50846(16) 0.35492(5) 0.0650(6) Uani 1 1 d . . . . .
O4 O 0.5274(3) 0.67084(16) 0.34084(5) 0.0639(6) Uani 1 1 d . . . . .
B1 B 0.4815(4) 0.6038(3) 0.36738(9) 0.0524(8) Uani 1 1 d . . . . .

loop_
_atom_site_aniso_label
_atom_site_aniso_U_11
_atom_site_aniso_U_22
_atom_site_aniso_U_33
_atom_site_aniso_U_23
_atom_site_aniso_U_13
_atom_site_aniso_U_12
C1 0.0351(13) 0.0394(13) 0.0491(14) -0.0017(11) -0.0053(11) 0.0008(11)
C2 0.0429(15) 0.0520(15) 0.0500(16) -0.0014(12) -0.0103(12) 0.0021(13)
C3 0.0542(17) 0.0541(16) 0.0454(15) 0.0003(12) -0.0039(13) -0.0026(13)
C4 0.0436(15) 0.0458(15) 0.0511(15) -0.0023(12) 0.0074(12) 0.0002(12)
C5 0.0337(14) 0.0488(15) 0.0508(15) -0.0001(12) -0.0030(11) 0.0014(11)
C6 0.0354(13) 0.0399(13) 0.0439(14) -0.0015(10) -0.0045(11) -0.0007(11)
C7 0.0312(13) 0.0440(14) 0.0486(14) -0.0009(11) -0.0022(11) 0.0006(11)
C8 0.0351(13) 0.0416(13) 0.0507(15) 0.0004(11) -0.0022(12) 0.0021(11)
C9 0.0313(14) 0.0648(18) 0.0706(18) -0.0005(15) -0.0128(13) 0.0057(13)
C10 0.078(2) 0.067(2) 0.0598(19) 0.0045(15) 0.0246(17) 0.0057(17)
C11 0.0361(14) 0.0548(15) 0.0493(15) -0.0004(12) -0.0043(11) 0.0043(12)
C12 0.0380(15) 0.089(2) 0.0513(16) -0.0041(15) -0.0057(12) 0.0123(15)
C13 0.064(2) 0.121(3) 0.085(2) 0.014(2) -0.0129(19) 0.034(2)
C14 0.0393(18) 0.114(3) 0.126(3) 0.001(3) -0.007(2) -0.009(2)
C15 0.072(2) 0.097(3) 0.0443(16) -0.0060(16) 0.0070(15) 0.005(2)
C16 0.132(4) 0.137(4) 0.060(2) 0.019(2) 0.008(2) 0.006(3)
C17 0.069(3) 0.150(4) 0.082(3) -0.014(3) 0.017(2) -0.007(3)
C18 0.088(3) 0.091(3) 0.0475(17) -0.0118(17) -0.0006(17) 0.006(2)
C19 0.140(4) 0.164(5) 0.076(3) -0.015(3) -0.033(3) -0.047(4)
C20 0.171(5) 0.106(3) 0.093(3) -0.014(3) 0.041(3) 0.034(3)
N1 0.0279(11) 0.0515(12) 0.0518(12) -0.0017(10) -0.0054(9) 0.0052(9)
O1 0.0426(11) 0.0773(14) 0.0554(11) -0.0034(10) 0.0068(9) 0.0075(10)
O2 0.0485(12) 0.0743(14) 0.0575(12) 0.0000(10) 0.0132(9) 0.0026(10)
O3 0.0715(14) 0.0707(14) 0.0527(12) -0.0084(10) 0.0038(10) -0.0039(11)
O4 0.0674(14) 0.0740(14) 0.0503(11) 0.0033(10) 0.0052(10) 0.0042(11)
B1 0.0416(17) 0.067(2) 0.0488(17) -0.0020(16) -0.0061(14) -0.0001(15)

loop_
_atom_type_symbol
_atom_type_description
_atom_type_scat_dispersion_real
_atom_type_scat_dispersion_imag
_atom_type_scat_source
C C 0.0033 0.0016 'International Tables Vol C Tables 4.2.6.8 and 6.1.1.4'
H H 0.0000 0.0000 'International Tables Vol C Tables 4.2.6.8 and 6.1.1.4'
N N 0.0061 0.0033 'International Tables Vol C Tables 4.2.6.8 and 6.1.1.4'
O O 0.0106 0.0060 'International Tables Vol C Tables 4.2.6.8 and 6.1.1.4'
B B 0.0013 0.0007 'International Tables Vol C Tables 4.2.6.8 and 6.1.1.4'

loop_
_geom_angle_atom_site_label_1
_geom_angle_atom_site_label_2
_geom_angle_atom_site_label_3
_geom_angle
_geom_angle_site_symmetry_1
_geom_angle_site_symmetry_3
_geom_angle_publ_flag
C2 C1 N1 128.6(2) . . ?
C2 C1 C6 121.7(2) . . ?
N1 C1 C6 109.7(2) . . ?
C1 C2 C3 119.2(2) . . ?
C1 C2 H2 120.4 . . ?
C3 C2 H2 120.4 . . ?
C4 C3 C2 120.0(3) . . ?
C4 C3 H3 120.0 . . ?
C2 C3 H3 120.0 . . ?
O2 C4 C3 124.4(2) . . ?
O2 C4 C5 114.9(2) . . ?
C3 C4 C5 120.7(2) . . ?
C6 C5 C4 119.8(2) . . ?
C6 C5 H5 120.1 . . ?
C4 C5 H5 120.1 . . ?
C5 C6 C1 118.6(2) . . ?
C5 C6 C7 134.9(2) . . ?
C1 C6 C7 106.4(2) . . ?
C11 C7 C6 135.6(2) . . ?
C11 C7 C8 118.9(2) . . ?
C6 C7 C8 105.5(2) . . ?
O1 C8 N1 126.5(2) . . ?
O1 C8 C7 125.8(2) . . ?
N1 C8 C7 107.7(2) . . ?
N1 C9 H9A 109.5 . . ?
N1 C9 H9B 109.5 . . ?
H9A C9 H9B 109.5 . . ?
N1 C9 H9C 109.5 . . ?
H9A C9 H9C 109.5 . . ?
H9B C9 H9C 109.5 . . ?
O2 C10 H10A 109.5 . . ?
O2 C10 H10B 109.5 . . ?
H10A C10 H10B 109.5 . . ?
O2 C10 H10C 109.5 . . ?
H10A C10 H10C 109.5 . . ?
H10B C10 H10C 109.5 . . ?
C7 C11 C12 123.2(2) . . ?
C7 C11 B1 118.9(2) . . ?
C12 C11 B1 117.8(2) . . ?
C13 C12 C14 111.4(3) . . ?
C13 C12 C11 112.5(3) . . ?
C14 C12 C11 110.1(3) . . ?
C13 C12 H12 107.5 . . ?
C14 C12 H12 107.5 . . ?
C11 C12 H12 107.5 . . ?
C12 C13 H13A 109.5 . . ?
C12 C13 H13B 109.5 . . ?
H13A C13 H13B 109.5 . . ?
C12 C13 H13C 109.5 . . ?
H13A C13 H13C 109.5 . . ?
H13B C13 H13C 109.5 . . ?
C12 C14 H14A 109.5 . . ?
C12 C14 H14B 109.5 . . ?
H14A C14 H14B 109.5 . . ?
C12 C14 H14C 109.5 . . ?
H14A C14 H14C 109.5 . . ?
H14B C14 H14C 109.5 . . ?
O4 C15 C16 108.1(3) . . ?
O4 C15 C17 106.4(3) . . ?
C16 C15 C17 110.2(3) . . ?
O4 C15 C18 102.6(2) . . ?
C16 C15 C18 115.7(3) . . ?
C17 C15 C18 113.1(3) . . ?
C15 C16 H16A 109.5 . . ?
C15 C16 H16B 109.5 . . ?
H16A C16 H16B 109.5 . . ?
C15 C16 H16C 109.5 . . ?
H16A C16 H16C 109.5 . . ?
H16B C16 H16C 109.5 . . ?
C15 C17 H17A 109.5 . . ?
C15 C17 H17B 109.5 . . ?
H17A C17 H17B 109.5 . . ?
C15 C17 H17C 109.5 . . ?
H17A C17 H17C 109.5 . . ?
H17B C17 H17C 109.5 . . ?
O3 C18 C20 108.0(3) . . ?
O3 C18 C19 105.2(3) . . ?
C20 C18 C19 109.1(4) . . ?
O3 C18 C15 103.1(2) . . ?
C20 C18 C15 116.7(4) . . ?
C19 C18 C15 113.8(3) . . ?
C18 C19 H19A 109.5 . . ?
C18 C19 H19B 109.5 . . ?
H19A C19 H19B 109.5 . . ?
C18 C19 H19C 109.5 . . ?
H19A C19 H19C 109.5 . . ?
H19B C19 H19C 109.5 . . ?
C18 C20 H20A 109.5 . . ?
C18 C20 H20B 109.5 . . ?
H20A C20 H20B 109.5 . . ?
C18 C20 H20C 109.5 . . ?
H20A C20 H20C 109.5 . . ?
H20B C20 H20C 109.5 . . ?
C8 N1 C1 110.8(2) . . ?
C8 N1 C9 123.9(2) . . ?
C1 N1 C9 125.2(2) . . ?
C4 O2 C10 117.0(2) . . ?
B1 O3 C18 107.6(2) . . ?
B1 O4 C15 107.4(3) . . ?
O4 B1 O3 113.0(3) . . ?
O4 B1 C11 124.6(3) . . ?
O3 B1 C11 121.1(3) . . ?

loop_
_geom_bond_atom_site_label_1
_geom_bond_atom_site_label_2
_geom_bond_distance
_geom_bond_site_symmetry_2
_geom_bond_publ_flag
C1 C2 1.368(4) . ?
C1 N1 1.406(3) . ?
C1 C6 1.412(3) . ?
C2 C3 1.392(4) . ?
C2 H2 0.9300 . ?
C3 C4 1.383(4) . ?
C3 H3 0.9300 . ?
C4 O2 1.376(3) . ?
C4 C5 1.395(4) . ?
C5 C6 1.382(3) . ?
C5 H5 0.9300 . ?
C6 C7 1.472(3) . ?
C7 C11 1.346(3) . ?
C7 C8 1.497(3) . ?
C8 O1 1.228(3) . ?
C8 N1 1.352(3) . ?
C9 N1 1.453(3) . ?
C9 H9A 0.9600 . ?
C9 H9B 0.9600 . ?
C9 H9C 0.9600 . ?
C10 O2 1.427(3) . ?
C10 H10A 0.9600 . ?
C10 H10B 0.9600 . ?
C10 H10C 0.9600 . ?
C11 C12 1.519(4) . ?
C11 B1 1.578(4) . ?
C12 C13 1.515(4) . ?
C12 C14 1.516(5) . ?
C12 H12 0.9800 . ?
C13 H13A 0.9600 . ?
C13 H13B 0.9600 . ?
C13 H13C 0.9600 . ?
C14 H14A 0.9600 . ?
C14 H14B 0.9600 . ?
C14 H14C 0.9600 . ?
C15 O4 1.458(4) . ?
C15 C16 1.511(5) . ?
C15 C17 1.521(5) . ?
C15 C18 1.545(5) . ?
C16 H16A 0.9600 . ?
C16 H16B 0.9600 . ?
C16 H16C 0.9600 . ?
C17 H17A 0.9600 . ?
C17 H17B 0.9600 . ?
C17 H17C 0.9600 . ?
C18 O3 1.459(4) . ?
C18 C20 1.511(5) . ?
C18 C19 1.533(6) . ?
C19 H19A 0.9600 . ?
C19 H19B 0.9600 . ?
C19 H19C 0.9600 . ?
C20 H20A 0.9600 . ?
C20 H20B 0.9600 . ?
C20 H20C 0.9600 . ?
O3 B1 1.366(4) . ?
O4 B1 1.364(4) . ?

loop_
_geom_hbond_atom_site_label_D
_geom_hbond_atom_site_label_H
_geom_hbond_atom_site_label_A
_geom_hbond_distance_DH
_geom_hbond_distance_HA
_geom_hbond_distance_DA
_geom_hbond_angle_DHA
_geom_hbond_site_symmetry_A
_geom_hbond_publ_flag
C17 H17C O1 0.96 2.49 3.264(4) 138.0 . yes

loop_
_geom_torsion_atom_site_label_1
_geom_torsion_atom_site_label_2
_geom_torsion_atom_site_label_3
_geom_torsion_atom_site_label_4
_geom_torsion
_geom_torsion_site_symmetry_1
_geom_torsion_site_symmetry_2
_geom_torsion_site_symmetry_3
_geom_torsion_site_symmetry_4
_geom_torsion_publ_flag
N1 C1 C2 C3 -176.3(2) . . . . ?
C6 C1 C2 C3 0.4(4) . . . . ?
C1 C2 C3 C4 -0.1(4) . . . . ?
C2 C3 C4 O2 178.7(2) . . . . ?
C2 C3 C4 C5 -0.3(4) . . . . ?
O2 C4 C5 C6 -178.7(2) . . . . ?
C3 C4 C5 C6 0.4(4) . . . . ?
C4 C5 C6 C1 -0.1(4) . . . . ?
C4 C5 C6 C7 174.8(3) . . . . ?
C2 C1 C6 C5 -0.3(4) . . . . ?
N1 C1 C6 C5 176.9(2) . . . . ?
C2 C1 C6 C7 -176.5(2) . . . . ?
N1 C1 C6 C7 0.7(3) . . . . ?
C5 C6 C7 C11 3.4(5) . . . . ?
C1 C6 C7 C11 178.7(3) . . . . ?
C5 C6 C7 C8 -175.2(3) . . . . ?
C1 C6 C7 C8 0.2(3) . . . . ?
C11 C7 C8 O1 0.8(4) . . . . ?
C6 C7 C8 O1 179.6(2) . . . . ?
C11 C7 C8 N1 -179.9(2) . . . . ?
C6 C7 C8 N1 -1.0(3) . . . . ?
C6 C7 C11 C12 4.1(5) . . . . ?
C8 C7 C11 C12 -177.5(3) . . . . ?
C6 C7 C11 B1 -171.4(3) . . . . ?
C8 C7 C11 B1 7.0(4) . . . . ?
C7 C11 C12 C13 135.5(3) . . . . ?
B1 C11 C12 C13 -48.9(4) . . . . ?
C7 C11 C12 C14 -99.6(3) . . . . ?
B1 C11 C12 C14 76.1(3) . . . . ?
O4 C15 C18 O3 -24.5(3) . . . . ?
C16 C15 C18 O3 -141.9(3) . . . . ?
C17 C15 C18 O3 89.7(3) . . . . ?
O4 C15 C18 C20 -142.6(3) . . . . ?
C16 C15 C18 C20 100.0(4) . . . . ?
C17 C15 C18 C20 -28.4(4) . . . . ?
O4 C15 C18 C19 88.9(3) . . . . ?
C16 C15 C18 C19 -28.5(5) . . . . ?
C17 C15 C18 C19 -156.9(3) . . . . ?
O1 C8 N1 C1 -179.1(3) . . . . ?
C7 C8 N1 C1 1.5(3) . . . . ?
O1 C8 N1 C9 -0.9(4) . . . . ?
C7 C8 N1 C9 179.8(2) . . . . ?
C2 C1 N1 C8 175.6(3) . . . . ?
C6 C1 N1 C8 -1.4(3) . . . . ?
C2 C1 N1 C9 -2.7(4) . . . . ?
C6 C1 N1 C9 -179.7(2) . . . . ?
C3 C4 O2 C10 -1.3(4) . . . . ?
C5 C4 O2 C10 177.8(2) . . . . ?
C20 C18 O3 B1 142.8(3) . . . . ?
C19 C18 O3 B1 -100.9(3) . . . . ?
C15 C18 O3 B1 18.6(3) . . . . ?
C16 C15 O4 B1 144.9(3) . . . . ?
C17 C15 O4 B1 -96.8(3) . . . . ?
C18 C15 O4 B1 22.2(3) . . . . ?
C15 O4 B1 O3 -11.6(3) . . . . ?
C15 O4 B1 C11 -178.7(3) . . . . ?
C18 O3 B1 O4 -5.3(4) . . . . ?
C18 O3 B1 C11 162.2(3) . . . . ?
C7 C11 B1 O4 -105.4(3) . . . . ?
C12 C11 B1 O4 78.8(4) . . . . ?
C7 C11 B1 O3 88.6(3) . . . . ?
C12 C11 B1 O3 -87.2(3) . . . . ?
